data_1548360
loop_
_publ_author_name
'Mino R. Caira'
'Susan A. Bourne'
'Halima Samsodien'

_publ_section_title
;
 Thermal, X-ray Structural, and Dissolution Characteristics of Solid Forms
 Derived from the Anticancer Agents 2-Methoxyestradiol and
 2-Methoxyestradiol-3,17-O,O-Bis-Sulfamate
;
_journal_name_full 'Journal of Pharmaceutical Sciences'
_journal_page_first 3418
_journal_page_last 3425
_journal_paper_doi 10.1002/jps.24545
_journal_volume 104
_journal_year 2015
_chemical_absolute_configuration syn
_chemical_formula_moiety 'C19 H28 N2 O7 S2, 0.5(H2 O1)'
_chemical_formula_sum 'C19 H29 N2 O7.5 S2'
_chemical_formula_weight 469.56
_chemical_melting_point 447.5(5)
_chemical_name_common none
_chemical_name_systematic
; 
 2-methoxyestradiol-3,17-O,O-bis-sulfamate hemihydrate 
;
_space_group_IT_number 19
_space_group_name_Hall 'P 2ac 2ab'
_symmetry_cell_setting orthorhombic
_symmetry_space_group_name_Hall 'P 2ac 2ab'
_symmetry_space_group_name_H-M 'P 21 21 21'
_atom_sites_solution_hydrogens geom
_atom_sites_solution_primary direct
_atom_sites_solution_secondary difmap
_cell_angle_alpha 90.00
_cell_angle_beta 90.00
_cell_angle_gamma 90.00
_cell_formula_units_Z 8
_cell_length_a 9.4990(13)
_cell_length_b 10.5848(15)
_cell_length_c 43.643(6)
_cell_measurement_reflns_used 7818
_cell_measurement_temperature 173(2)
_cell_measurement_theta_max 27.17
_cell_measurement_theta_min 1.87
_cell_volume 4388.1(11)
_computing_cell_refinement 'SAINT-Plus version 7.12, Bruker AXS'
_computing_data_collection 'Bruker 2005. APEX2. Version 1.0-27'
_computing_data_reduction 'SAINT-Plus version 7.12, Bruker AXS'
_computing_molecular_graphics 'ORTEP-3 (Farrugia, 1997)'
_computing_publication_material 'PLATON (Spek, 1990)'
_computing_structure_refinement 'SHELXL-97 (Sheldrick, 1997)'
_computing_structure_solution 'SHELXS-97 (Sheldrick, 1990)'
_diffrn_ambient_temperature 173(2)
_diffrn_detector_area_resol_mean n/a
_diffrn_measured_fraction_theta_full 0.994
_diffrn_measured_fraction_theta_max 0.994
_diffrn_measurement_device_type 'Bruker Kappa Apex II Duo diffractometer'
_diffrn_measurement_method 'phi- and omega-scans'
_diffrn_radiation_monochromator graphite
_diffrn_radiation_source 'fine-focus sealed tube'
_diffrn_radiation_type MoK\a
_diffrn_radiation_wavelength 0.71073
_diffrn_reflns_av_R_equivalents 0.0454
_diffrn_reflns_av_sigmaI/netI 0.0444
_diffrn_reflns_limit_h_max 11
_diffrn_reflns_limit_h_min -11
_diffrn_reflns_limit_k_max 12
_diffrn_reflns_limit_k_min -12
_diffrn_reflns_limit_l_max 51
_diffrn_reflns_limit_l_min -51
_diffrn_reflns_number 29064
_diffrn_reflns_theta_full 25.17
_diffrn_reflns_theta_max 25.17
_diffrn_reflns_theta_min 1.87
_diffrn_standards_decay_% n/a
_diffrn_standards_interval_count n/a
_diffrn_standards_interval_time n/a
_diffrn_standards_number n/a
_exptl_absorpt_coefficient_mu 0.289
_exptl_absorpt_correction_T_max 0.7452
_exptl_absorpt_correction_T_min 0.6512
_exptl_absorpt_correction_type multi-scan
_exptl_absorpt_process_details 'SADABS (Sheldrick, 1996)'
_exptl_crystal_colour colourless
_exptl_crystal_density_diffrn 1.422
_exptl_crystal_density_method 'not measured'
_exptl_crystal_description plate
_exptl_crystal_F_000 1992
_exptl_crystal_size_max 0.26
_exptl_crystal_size_mid 0.18
_exptl_crystal_size_min 0.08
_refine_diff_density_max 0.486
_refine_diff_density_min -0.446
_refine_diff_density_rms '0.076 '
_refine_ls_abs_structure_details 'Flack H D (1983), Acta Cryst. A39, 876-881'
_refine_ls_abs_structure_Flack 0.08(11)
_refine_ls_extinction_coef 0.00045(7)
_refine_ls_extinction_expression Fc^*^=kFc[1+0.001xFc^2^\l^3^/sin(2\q)]^-1/4^
_refine_ls_extinction_method SHELXL
_refine_ls_goodness_of_fit_ref 1.180
_refine_ls_hydrogen_treatment mixed
_refine_ls_matrix_type full
_refine_ls_number_parameters 624
_refine_ls_number_reflns 7820
_refine_ls_number_restraints 21
_refine_ls_restrained_S_all 1.179
_refine_ls_R_factor_all 0.0698
_refine_ls_R_factor_gt 0.0613
_refine_ls_shift/su_max 0.001
_refine_ls_shift/su_mean 0.000
_refine_ls_structure_factor_coef Fsqd
_refine_ls_weighting_details 'calc w=1/[\s^2^(Fo^2^)+(0.0000P)^2^+13.4403P] where P=(Fo^2^+2Fc^2^)/3'
_refine_ls_weighting_scheme calc
_refine_ls_wR_factor_gt 0.1278
_refine_ls_wR_factor_ref 0.1307
_reflns_number_gt 6967
_reflns_number_total 7820
_reflns_threshold_expression >2sigma(I)
_cod_data_source_file jps24545-sup-0003-S3.CIF
_cod_data_source_block 2mesjnk3
_cod_depositor_comments
;
The following automatic conversions were performed:

'_chemical_melting_point' value '447-448 K' was changed to '447.5(5)'
- the average value was taken and precision was estimated.

Automatic conversion script
Id: cif_fix_values 5376 2017-05-30 11:51:03Z andrius 

2019-07-03
Z value and formula fixed to values more according to usual
chemical conventions.                 miguel
;
_cod_original_formula_sum 'C38 H58 N4 O15 S4'
_cod_original_formula_weight 939.12
_cod_original_formula_moiety '2(C19 H28 N2 O7 S2), H2 O1'
_cod_original_formula_units_Z 4
_cod_original_sg_symbol_H-M 'P21 21 21'
_cod_database_code 1548360

loop_
_symmetry_equiv_pos_as_xyz
'x, y, z'
'-x+1/2, -y, z+1/2'
'x+1/2, -y+1/2, -z'
'-x, y+1/2, -z+1/2'

loop_
_atom_site_label
_atom_site_type_symbol
_atom_site_fract_x
_atom_site_fract_y
_atom_site_fract_z
_atom_site_U_iso_or_equiv
_atom_site_adp_type
_atom_site_occupancy
_atom_site_symmetry_multiplicity
_atom_site_calc_flag
_atom_site_refinement_flags
_atom_site_disorder_assembly
_atom_site_disorder_group
N30C N 0.444(2) 1.100(2) 0.7462(4) 0.033(5) Uiso 0.250(6) 1 d PD A 4
H261 H 0.469(5) 0.240(2) 0.4796(12) 0.039 Uiso 1 1 d D . .
H262 H 0.444(4) 0.379(3) 0.4955(11) 0.039 Uiso 1 1 d D . .
H263 H 0.566(5) 0.7663(14) 0.5212(13) 0.039 Uiso 1 1 d D . .
H264 H 0.594(4) 0.616(3) 0.5137(12) 0.039 Uiso 1 1 d D . .
H301 H 0.391(3) 1.022(6) 0.7559(17) 0.039 Uiso 0.750(6) 1 d PD A 3
H302 H 0.501(6) 0.914(4) 0.7695(16) 0.039 Uiso 0.750(6) 1 d PD A 3
C1A C 0.7741(5) 0.5214(5) 0.58155(11) 0.0182(10) Uani 1 1 d . . .
H1A H 0.8492 0.5739 0.5883 0.022 Uiso 1 1 calc R . .
C2A C 0.7952(5) 0.4408(5) 0.55667(11) 0.0192(11) Uani 1 1 d . . .
C3A C 0.6823(5) 0.3683(4) 0.54679(10) 0.0154(10) Uani 1 1 d . . .
C4A C 0.5544(5) 0.3725(4) 0.56151(11) 0.0177(11) Uani 1 1 d . . .
H4A H 0.4792 0.3206 0.5546 0.021 Uiso 1 1 calc R . .
C5A C 0.5341(5) 0.4524(5) 0.58662(12) 0.0240(11) Uani 1 1 d . . .
C6A C 0.3901(5) 0.4539(5) 0.60149(13) 0.0300(13) Uani 1 1 d . . .
H6A1 H 0.3536 0.3664 0.6027 0.036 Uiso 1 1 calc R . .
H6A2 H 0.3247 0.5037 0.5886 0.036 Uiso 1 1 calc R . .
C7A C 0.3941(6) 0.5102(5) 0.63349(13) 0.0361(15) Uani 1 1 d . . .
H7A1 H 0.2969 0.5240 0.6410 0.043 Uiso 1 1 calc R . .
H7A2 H 0.4417 0.4510 0.6477 0.043 Uiso 1 1 calc R . .
C8A C 0.4725(5) 0.6344(5) 0.63282(12) 0.0230(11) Uani 1 1 d . . .
H8A H 0.4308 0.6895 0.6166 0.028 Uiso 1 1 calc R . .
C9A C 0.6293(5) 0.6111(5) 0.62542(11) 0.0258(12) Uani 1 1 d . . .
H9A H 0.6688 0.5620 0.6430 0.031 Uiso 1 1 calc R . .
C10A C 0.6450(5) 0.5268(5) 0.59679(11) 0.0193(11) Uani 1 1 d . . .
C11A C 0.7114(6) 0.7360(5) 0.62416(12) 0.0295(13) Uani 1 1 d . . .
H11A H 0.6763 0.7874 0.6068 0.035 Uiso 1 1 calc R . .
H11B H 0.8122 0.7178 0.6205 0.035 Uiso 1 1 calc R . .
C12A C 0.6959(6) 0.8122(6) 0.65427(13) 0.0342(14) Uani 1 1 d . . .
H12A H 0.7431 0.7662 0.6711 0.041 Uiso 1 1 calc R . .
H12B H 0.7428 0.8951 0.6519 0.041 Uiso 1 1 calc R . .
C13A C 0.5404(5) 0.8325(5) 0.66242(11) 0.0243(11) Uani 1 1 d . . .
C14A C 0.4667(6) 0.7032(5) 0.66323(12) 0.0277(12) Uani 1 1 d . . .
H14A H 0.5195 0.6501 0.6783 0.033 Uiso 1 1 calc R . .
C15A C 0.3213(7) 0.7298(5) 0.67745(14) 0.0373(15) Uani 1 1 d . . .
H15A H 0.2834 0.6538 0.6878 0.045 Uiso 1 1 calc R . .
H15B H 0.2532 0.7584 0.6617 0.045 Uiso 1 1 calc R . .
C16A C 0.3540(6) 0.8372(6) 0.70099(13) 0.0395(15) Uani 1 1 d . . .
H16A H 0.2925 0.9113 0.6974 0.047 Uiso 1 1 calc R . .
H16B H 0.3402 0.8071 0.7223 0.047 Uiso 1 1 calc R . .
C17A C 0.5077(6) 0.8709(6) 0.69530(13) 0.0371(15) Uani 1 1 d . A .
H17A H 0.5690 0.8222 0.7097 0.044 Uiso 1 1 calc R . .
C18A C 0.4726(6) 0.9256(5) 0.64002(12) 0.0283(12) Uani 1 1 d . . .
H18A H 0.3724 0.9345 0.6448 0.043 Uiso 1 1 calc R . .
H18B H 0.4832 0.8939 0.6190 0.043 Uiso 1 1 calc R . .
H18C H 0.5189 1.0080 0.6418 0.043 Uiso 1 1 calc R . .
O19A O 0.5310(4) 1.0067(4) 0.69970(10) 0.0456(12) Uani 1 1 d . . .
O20A O 0.9183(3) 0.4272(3) 0.54074(8) 0.0222(8) Uani 1 1 d . . .
C21A C 1.0349(5) 0.5062(5) 0.54988(13) 0.0297(13) Uani 1 1 d . . .
H21A H 1.0089 0.5953 0.5474 0.044 Uiso 1 1 calc R . .
H21B H 1.1168 0.4874 0.5370 0.044 Uiso 1 1 calc R . .
H21C H 1.0580 0.4898 0.5714 0.044 Uiso 1 1 calc R . .
O22A O 0.7047(3) 0.2875(3) 0.52175(7) 0.0167(7) Uani 1 1 d . . .
S23A S 0.66004(11) 0.34118(11) 0.48850(3) 0.0165(3) Uani 1 1 d . . .
O24A O 0.6880(3) 0.4736(3) 0.48903(7) 0.0184(7) Uani 1 1 d . . .
O25A O 0.7332(3) 0.2595(3) 0.46813(8) 0.0209(8) Uani 1 1 d . . .
N26A N 0.4961(4) 0.3212(4) 0.48460(10) 0.0189(9) Uani 1 1 d D . .
S27A S 0.5842(2) 1.0438(2) 0.73330(4) 0.0291(7) Uani 0.750(6) 1 d P A 3
O28A O 0.7187(6) 0.9849(7) 0.73861(12) 0.0419(17) Uani 0.750(6) 1 d P A 3
O29A O 0.5729(7) 1.1768(6) 0.73261(15) 0.0540(19) Uani 0.750(6) 1 d P A 3
N30A N 0.4796(8) 0.9875(7) 0.75899(19) 0.0333(18) Uani 0.750(6) 1 d PD A 3
O31A O 0.4798(7) -0.3598(6) 0.29150(14) 0.0602(18) Uiso 0.785(4) 1 d P B 6
C1B C 0.2721(5) 0.4544(5) 0.42798(11) 0.0185(11) Uani 1 1 d . . .
H1B H 0.1985 0.3990 0.4219 0.022 Uiso 1 1 calc R . .
C2B C 0.2461(5) 0.5454(5) 0.45039(11) 0.0193(11) Uani 1 1 d . . .
C3B C 0.3547(5) 0.6230(4) 0.45897(11) 0.0159(10) Uani 1 1 d . . .
C4B C 0.4844(5) 0.6194(4) 0.44509(11) 0.0182(11) Uani 1 1 d . . .
H4B H 0.5554 0.6779 0.4509 0.022 Uiso 1 1 calc R . .
C5B C 0.5115(5) 0.5295(4) 0.42248(11) 0.0171(10) Uani 1 1 d . . .
C6B C 0.6584(5) 0.5233(5) 0.40919(12) 0.0244(12) Uani 1 1 d . . .
H6B1 H 0.7280 0.5362 0.4258 0.029 Uiso 1 1 calc R . .
H6B2 H 0.6704 0.5922 0.3941 0.029 Uiso 1 1 calc R . .
C7B C 0.6868(5) 0.3976(5) 0.39369(12) 0.0233(11) Uani 1 1 d . . .
H7B1 H 0.6972 0.3306 0.4094 0.028 Uiso 1 1 calc R . .
H7B2 H 0.7756 0.4025 0.3819 0.028 Uiso 1 1 calc R . .
C8B C 0.5658(5) 0.3654(5) 0.37239(11) 0.0212(11) Uani 1 1 d . . .
H8B H 0.5444 0.4417 0.3597 0.025 Uiso 1 1 calc R . .
C9B C 0.4345(5) 0.3354(5) 0.39231(11) 0.0222(11) Uani 1 1 d . . .
H9B H 0.4615 0.2617 0.4054 0.027 Uiso 1 1 calc R . .
C10B C 0.4046(5) 0.4433(5) 0.41429(11) 0.0193(10) Uani 1 1 d . . .
C11B C 0.3084(5) 0.2920(5) 0.37356(12) 0.0254(12) Uani 1 1 d . . .
H11C H 0.2701 0.3649 0.3621 0.030 Uiso 1 1 calc R . .
H11D H 0.2340 0.2616 0.3876 0.030 Uiso 1 1 calc R . .
C12B C 0.3456(6) 0.1855(5) 0.35071(12) 0.0291(13) Uani 1 1 d . . .
H12C H 0.3700 0.1078 0.3622 0.035 Uiso 1 1 calc R . .
H12D H 0.2628 0.1669 0.3377 0.035 Uiso 1 1 calc R . .
C13B C 0.4692(6) 0.2241(5) 0.33055(12) 0.0272(12) Uani 1 1 d . . .
C14B C 0.5951(6) 0.2564(5) 0.35096(12) 0.0254(12) Uani 1 1 d . . .
H14B H 0.6121 0.1808 0.3642 0.031 Uiso 1 1 calc R . .
C15B C 0.7219(6) 0.2649(6) 0.32877(13) 0.0338(14) Uani 1 1 d . . .
H15C H 0.7305 0.3509 0.3200 0.041 Uiso 1 1 calc R . .
H15D H 0.8108 0.2428 0.3393 0.041 Uiso 1 1 calc R . .
C16B C 0.6870(7) 0.1680(6) 0.30371(13) 0.0421(16) Uani 1 1 d . . .
H16C H 0.7559 0.0978 0.3039 0.051 Uiso 1 1 calc R . .
H16D H 0.6882 0.2082 0.2832 0.051 Uiso 1 1 calc R . .
C17B C 0.5381(7) 0.1191(5) 0.31149(12) 0.0327(14) Uani 1 1 d . B .
H17B H 0.5448 0.0399 0.3239 0.039 Uiso 1 1 calc R . .
C18B C 0.4265(7) 0.3334(6) 0.30928(12) 0.0427(16) Uani 1 1 d . . .
H18D H 0.4023 0.4076 0.3216 0.064 Uiso 1 1 calc R . .
H18E H 0.3448 0.3081 0.2970 0.064 Uiso 1 1 calc R . .
H18F H 0.5052 0.3541 0.2957 0.064 Uiso 1 1 calc R . .
O19B O 0.4600(6) 0.0949(4) 0.28319(9) 0.0594(15) Uani 1 1 d . . .
O20B O 0.1208(3) 0.5613(3) 0.46564(8) 0.0235(8) Uani 1 1 d . . .
C21B C 0.0059(5) 0.4818(5) 0.45753(12) 0.0231(11) Uani 1 1 d . . .
H21D H -0.0102 0.4867 0.4354 0.035 Uiso 1 1 calc R . .
H21E H -0.0789 0.5096 0.4684 0.035 Uiso 1 1 calc R . .
H21F H 0.0277 0.3944 0.4632 0.035 Uiso 1 1 calc R . .
O22B O 0.3317(3) 0.7110(3) 0.48331(8) 0.0187(7) Uani 1 1 d . . .
S23B S 0.37574(11) 0.66094(12) 0.51713(3) 0.0184(3) Uani 1 1 d . . .
O24B O 0.3481(3) 0.5282(3) 0.51779(8) 0.0225(8) Uani 1 1 d . . .
O25B O 0.3026(4) 0.7442(3) 0.53700(8) 0.0242(8) Uani 1 1 d . . .
N26B N 0.5404(4) 0.6820(4) 0.52108(10) 0.0224(10) Uani 1 1 d D . .
S27B S 0.40925(19) -0.0378(2) 0.27611(4) 0.0297(6) Uani 0.785(4) 1 d P B 1
O28B O 0.3208(5) -0.0792(6) 0.30013(12) 0.0477(16) Uani 0.785(4) 1 d P B 1
O29B O 0.3464(7) -0.0238(7) 0.24617(15) 0.0343(15) Uani 0.785(4) 1 d P B 1
N30B N 0.5473(10) -0.1239(11) 0.2763(3) 0.034(2) Uani 0.785(4) 1 d PD B 1
O31B O 0.5575(16) 1.4074(15) 0.7075(4) 0.023(4) Uiso 0.215(4) 1 d P B 5
S27C S 0.5671(7) 1.1208(7) 0.72255(17) 0.0262(19) Uiso 0.250(6) 1 d P A 4
O28C O 0.692(2) 1.0613(19) 0.7372(4) 0.036(5) Uiso 0.250(6) 1 d P A 4
O29C O 0.5675(17) 1.2462(15) 0.7129(4) 0.036(4) Uiso 0.250(6) 1 d P A 4
S27D S 0.4367(8) 0.0041(7) 0.25904(19) 0.027(2) Uiso 0.215(4) 1 d PD B 2
O29D O 0.4989(19) 0.0894(18) 0.2371(4) 0.036(5) Uiso 0.215(4) 1 d P B 2
O30D O 0.309(3) -0.060(2) 0.2516(6) 0.024(7) Uiso 0.215(4) 1 d P B 2
H303 H 0.349(8) 1.105(19) 0.740(4) 0.029 Uiso 0.250(6) 1 d PD A 4
H305 H 0.517(6) -0.206(3) 0.2753(14) 0.029 Uiso 0.785(4) 1 d PD B 1
H304 H 0.48(2) 1.033(19) 0.757(7) 0.029 Uiso 0.250(6) 1 d PD A 4
H306 H 0.612(6) -0.089(5) 0.2631(14) 0.029 Uiso 0.785(4) 1 d PD B 1
N30D N 0.557(3) -0.098(3) 0.2704(10) 0.021(9) Uiso 0.215(4) 1 d PD B 2
H307 H 0.632(12) -0.123(14) 0.256(2) 0.025 Uiso 0.215(4) 1 d PD B 2
H308 H 0.526(7) -0.175(10) 0.282(4) 0.025 Uiso 0.215(4) 1 d PD B 2

loop_
_atom_site_aniso_label
_atom_site_aniso_U_11
_atom_site_aniso_U_22
_atom_site_aniso_U_33
_atom_site_aniso_U_23
_atom_site_aniso_U_13
_atom_site_aniso_U_12
C1A 0.015(2) 0.020(3) 0.020(3) -0.007(2) -0.003(2) 0.001(2)
C2A 0.015(2) 0.023(3) 0.020(3) -0.003(2) 0.005(2) 0.003(2)
C3A 0.018(2) 0.008(2) 0.020(3) 0.0016(19) -0.0002(19) -0.0016(19)
C4A 0.018(3) 0.013(2) 0.022(3) -0.0029(19) -0.002(2) 0.0011(19)
C5A 0.017(2) 0.026(3) 0.029(3) -0.006(2) 0.004(2) 0.001(2)
C6A 0.025(3) 0.014(3) 0.052(4) -0.007(3) 0.013(3) -0.005(2)
C7A 0.038(3) 0.027(3) 0.044(4) -0.006(3) 0.027(3) -0.003(3)
C8A 0.029(3) 0.015(3) 0.025(3) 0.003(2) 0.008(2) -0.002(2)
C9A 0.027(3) 0.032(3) 0.018(3) -0.001(2) 0.006(2) 0.008(2)
C10A 0.022(3) 0.016(2) 0.020(2) 0.001(2) 0.003(2) 0.001(2)
C11A 0.027(3) 0.037(3) 0.025(3) -0.011(3) 0.003(2) -0.005(3)
C12A 0.033(3) 0.038(4) 0.032(3) -0.024(3) -0.010(3) 0.006(3)
C13A 0.025(3) 0.029(3) 0.019(3) -0.003(2) -0.006(2) 0.008(2)
C14A 0.035(3) 0.021(3) 0.028(3) 0.001(2) 0.006(2) 0.008(2)
C15A 0.041(4) 0.026(3) 0.045(4) -0.010(3) 0.020(3) 0.000(3)
C16A 0.040(3) 0.049(4) 0.030(3) -0.003(3) 0.012(3) 0.015(3)
C17A 0.040(3) 0.046(4) 0.025(3) -0.008(3) -0.008(3) 0.019(3)
C18A 0.038(3) 0.022(3) 0.025(3) -0.001(2) -0.005(2) -0.003(2)
O19A 0.032(2) 0.061(3) 0.044(3) -0.033(2) -0.008(2) 0.001(2)
O20A 0.0111(16) 0.029(2) 0.0266(19) -0.0125(15) 0.0009(15) -0.0027(15)
C21A 0.024(3) 0.020(3) 0.045(3) -0.014(3) 0.007(3) -0.001(2)
O22A 0.0166(17) 0.0172(17) 0.0163(17) -0.0047(14) -0.0022(14) 0.0014(13)
S23A 0.0105(5) 0.0168(6) 0.0222(6) -0.0015(5) 0.0007(5) -0.0016(5)
O24A 0.0144(16) 0.0153(17) 0.0254(18) -0.0027(15) 0.0014(14) -0.0023(13)
O25A 0.0200(18) 0.0214(19) 0.0212(18) -0.0010(15) 0.0028(15) 0.0019(15)
N26A 0.016(2) 0.014(2) 0.027(2) -0.0032(19) -0.0009(18) -0.0003(17)
S27A 0.0268(11) 0.0439(15) 0.0165(10) -0.0060(10) 0.0012(8) -0.0153(9)
O28A 0.026(3) 0.075(5) 0.024(3) 0.006(3) -0.007(2) 0.000(3)
O29A 0.082(5) 0.040(4) 0.040(4) -0.024(3) 0.009(3) -0.033(4)
N30A 0.031(4) 0.051(5) 0.019(3) 0.001(4) 0.008(3) -0.014(4)
C1B 0.013(2) 0.022(3) 0.021(3) -0.003(2) -0.003(2) -0.003(2)
C2B 0.008(2) 0.020(3) 0.029(3) 0.007(2) 0.001(2) 0.004(2)
C3B 0.014(2) 0.012(2) 0.021(3) -0.0001(19) 0.000(2) 0.0042(19)
C4B 0.017(2) 0.014(2) 0.024(3) 0.004(2) -0.004(2) -0.006(2)
C5B 0.019(2) 0.011(2) 0.021(3) 0.001(2) 0.001(2) -0.002(2)
C6B 0.016(2) 0.031(3) 0.026(3) 0.001(2) 0.004(2) -0.005(2)
C7B 0.022(3) 0.020(3) 0.027(3) 0.005(2) 0.011(2) -0.003(2)
C8B 0.024(3) 0.018(3) 0.022(3) 0.003(2) 0.009(2) 0.000(2)
C9B 0.020(3) 0.028(3) 0.018(2) -0.001(2) -0.001(2) 0.000(2)
C10B 0.023(3) 0.018(2) 0.017(2) 0.004(2) 0.001(2) -0.001(2)
C11B 0.021(3) 0.031(3) 0.025(3) 0.001(2) 0.005(2) -0.003(2)
C12B 0.032(3) 0.032(3) 0.024(3) -0.003(2) -0.003(2) 0.000(3)
C13B 0.037(3) 0.027(3) 0.018(3) 0.000(2) 0.001(2) 0.001(3)
C14B 0.027(3) 0.028(3) 0.021(3) -0.001(2) 0.007(2) 0.004(2)
C15B 0.045(4) 0.032(3) 0.024(3) 0.004(3) 0.018(3) 0.005(3)
C16B 0.062(4) 0.033(3) 0.030(3) -0.002(3) 0.017(3) 0.003(3)
C17B 0.057(4) 0.024(3) 0.017(3) 0.001(2) 0.001(3) 0.010(3)
C18B 0.061(4) 0.051(4) 0.016(3) 0.006(3) 0.000(3) 0.016(4)
O19B 0.101(4) 0.051(3) 0.027(2) -0.014(2) -0.025(3) 0.023(3)
O20B 0.0123(16) 0.0210(19) 0.037(2) -0.0087(16) 0.0047(15) -0.0055(14)
C21B 0.012(2) 0.024(3) 0.033(3) -0.006(2) 0.001(2) -0.004(2)
O22B 0.0149(16) 0.0174(17) 0.0238(18) -0.0055(15) -0.0025(15) 0.0028(13)
S23B 0.0102(5) 0.0185(6) 0.0267(7) -0.0043(6) 0.0024(5) 0.0001(5)
O24B 0.0130(16) 0.0226(18) 0.0319(19) -0.0034(16) 0.0043(15) -0.0013(14)
O25B 0.0186(18) 0.0222(19) 0.032(2) -0.0072(16) 0.0051(16) 0.0000(15)
N26B 0.013(2) 0.017(2) 0.037(3) -0.006(2) 0.0003(18) -0.0031(17)
S27B 0.0242(9) 0.0444(12) 0.0204(10) -0.0043(9) -0.0002(7) 0.0020(8)
O28B 0.032(3) 0.073(4) 0.038(3) -0.002(3) 0.012(3) -0.001(3)
O29B 0.036(4) 0.034(4) 0.033(4) -0.012(3) -0.012(3) 0.005(3)
N30B 0.029(4) 0.034(5) 0.040(6) 0.002(4) 0.004(4) 0.000(4)

loop_
_atom_type_symbol
_atom_type_description
_atom_type_scat_dispersion_real
_atom_type_scat_dispersion_imag
_atom_type_scat_source
C C 0.0033 0.0016 'International Tables Vol C Tables 4.2.6.8 and 6.1.1.4'
H H 0.0000 0.0000 'International Tables Vol C Tables 4.2.6.8 and 6.1.1.4'
N N 0.0061 0.0033 'International Tables Vol C Tables 4.2.6.8 and 6.1.1.4'
O O 0.0106 0.0060 'International Tables Vol C Tables 4.2.6.8 and 6.1.1.4'
S S 0.1246 0.1234 'International Tables Vol C Tables 4.2.6.8 and 6.1.1.4'

loop_
_geom_angle_atom_site_label_1
_geom_angle_atom_site_label_2
_geom_angle_atom_site_label_3
_geom_angle
_geom_angle_site_symmetry_1
_geom_angle_site_symmetry_3
S27C N30C H301 136(4) . .
S27C N30C H303 122(10) . .
H301 N30C H303 72(10) . .
S27C N30C H304 102(10) . .
H303 N30C H304 121(6) . .
C2A C1A C10A 121.4(4) . .
C2A C1A H1A 119.3 . .
C10A C1A H1A 119.3 . .
O20A C2A C3A 116.4(4) . .
O20A C2A C1A 125.6(4) . .
C3A C2A C1A 118.0(4) . .
C4A C3A C2A 121.3(4) . .
C4A C3A O22A 121.1(4) . .
C2A C3A O22A 117.5(4) . .
C3A C4A C5A 120.5(5) . .
C3A C4A H4A 119.8 . .
C5A C4A H4A 119.8 . .
C10A C5A C4A 119.3(4) . .
C10A C5A C6A 122.9(4) . .
C4A C5A C6A 117.8(5) . .
C5A C6A C7A 112.1(4) . .
C5A C6A H6A1 109.2 . .
C7A C6A H6A1 109.2 . .
C5A C6A H6A2 109.2 . .
C7A C6A H6A2 109.2 . .
H6A1 C6A H6A2 107.9 . .
C8A C7A C6A 109.6(4) . .
C8A C7A H7A1 109.7 . .
C6A C7A H7A1 109.7 . .
C8A C7A H7A2 109.7 . .
C6A C7A H7A2 109.7 . .
H7A1 C7A H7A2 108.2 . .
C7A C8A C14A 112.6(4) . .
C7A C8A C9A 109.9(4) . .
C14A C8A C9A 107.1(4) . .
C7A C8A H8A 109.1 . .
C14A C8A H8A 109.1 . .
C9A C8A H8A 109.1 . .
C11A C9A C10A 114.8(4) . .
C11A C9A C8A 111.1(4) . .
C10A C9A C8A 110.8(4) . .
C11A C9A H9A 106.5 . .
C10A C9A H9A 106.5 . .
C8A C9A H9A 106.5 . .
C5A C10A C1A 119.4(4) . .
C5A C10A C9A 120.9(4) . .
C1A C10A C9A 119.6(4) . .
C9A C11A C12A 111.7(5) . .
C9A C11A H11A 109.3 . .
C12A C11A H11A 109.3 . .
C9A C11A H11B 109.3 . .
C12A C11A H11B 109.3 . .
H11A C11A H11B 107.9 . .
C13A C12A C11A 111.1(4) . .
C13A C12A H12A 109.4 . .
C11A C12A H12A 109.4 . .
C13A C12A H12B 109.4 . .
C11A C12A H12B 109.4 . .
H12A C12A H12B 108.0 . .
C17A C13A C18A 110.1(4) . .
C17A C13A C12A 116.9(4) . .
C18A C13A C12A 110.3(5) . .
C17A C13A C14A 97.1(4) . .
C18A C13A C14A 113.3(4) . .
C12A C13A C14A 108.6(5) . .
C8A C14A C13A 113.1(4) . .
C8A C14A C15A 118.2(5) . .
C13A C14A C15A 104.8(4) . .
C8A C14A H14A 106.7 . .
C13A C14A H14A 106.7 . .
C15A C14A H14A 106.7 . .
C14A C15A C16A 102.6(5) . .
C14A C15A H15A 111.2 . .
C16A C15A H15A 111.2 . .
C14A C15A H15B 111.2 . .
C16A C15A H15B 111.2 . .
H15A C15A H15B 109.2 . .
C17A C16A C15A 104.7(5) . .
C17A C16A H16A 110.8 . .
C15A C16A H16A 110.8 . .
C17A C16A H16B 110.8 . .
C15A C16A H16B 110.8 . .
H16A C16A H16B 108.9 . .
O19A C17A C16A 110.7(5) . .
O19A C17A C13A 110.7(5) . .
C16A C17A C13A 106.7(5) . .
O19A C17A H17A 109.6 . .
C16A C17A H17A 109.6 . .
C13A C17A H17A 109.6 . .
C13A C18A H18A 109.5 . .
C13A C18A H18B 109.5 . .
H18A C18A H18B 109.5 . .
C13A C18A H18C 109.5 . .
H18A C18A H18C 109.5 . .
H18B C18A H18C 109.5 . .
C17A O19A S27A 114.1(4) . .
C17A O19A S27C 148.4(5) . .
C2A O20A C21A 117.0(4) . .
O20A C21A H21A 109.5 . .
O20A C21A H21B 109.5 . .
H21A C21A H21B 109.5 . .
O20A C21A H21C 109.5 . .
H21A C21A H21C 109.5 . .
H21B C21A H21C 109.5 . .
C3A O22A S23A 116.4(3) . .
O25A S23A O24A 121.1(2) . .
O25A S23A N26A 109.4(2) . .
O24A S23A N26A 108.5(2) . .
O25A S23A O22A 102.67(19) . .
O24A S23A O22A 106.40(19) . .
N26A S23A O22A 108.0(2) . .
S23A N26A H261 115(3) . .
S23A N26A H262 113(3) . .
H261 N26A H262 126(2) . .
O29A S27A O28A 120.2(4) . .
O29A S27A O19A 101.6(4) . .
O28A S27A O19A 108.7(3) . .
O29A S27A N30A 109.7(4) . .
O28A S27A N30A 105.9(4) . .
O19A S27A N30A 110.6(3) . .
O28A S27A H304 118(3) . .
O19A S27A H304 115(10) . .
S27A N30A H301 108(4) . .
S27A N30A H302 122(4) . .
H301 N30A H302 127(2) . .
H302 N30A H304 156(10) . .
C2B C1B C10B 121.2(4) . .
C2B C1B H1B 119.4 . .
C10B C1B H1B 119.4 . .
C3B C2B O20B 116.5(4) . .
C3B C2B C1B 118.2(4) . .
O20B C2B C1B 125.3(4) . .
C2B C3B C4B 122.5(4) . .
C2B C3B O22B 118.6(4) . .
C4B C3B O22B 118.9(4) . .
C3B C4B C5B 119.8(4) . .
C3B C4B H4B 120.1 . .
C5B C4B H4B 120.1 . .
C4B C5B C10B 119.2(4) . .
C4B C5B C6B 118.1(4) . .
C10B C5B C6B 122.6(4) . .
C5B C6B C7B 111.9(4) . .
C5B C6B H6B1 109.2 . .
C7B C6B H6B1 109.2 . .
C5B C6B H6B2 109.2 . .
C7B C6B H6B2 109.2 . .
H6B1 C6B H6B2 107.9 . .
C6B C7B C8B 109.6(4) . .
C6B C7B H7B1 109.7 . .
C8B C7B H7B1 109.7 . .
C6B C7B H7B2 109.7 . .
C8B C7B H7B2 109.7 . .
H7B1 C7B H7B2 108.2 . .
C14B C8B C7B 114.3(4) . .
C14B C8B C9B 109.8(4) . .
C7B C8B C9B 108.1(4) . .
C14B C8B H8B 108.2 . .
C7B C8B H8B 108.2 . .
C9B C8B H8B 108.2 . .
C10B C9B C11B 114.8(4) . .
C10B C9B C8B 110.5(4) . .
C11B C9B C8B 113.1(4) . .
C10B C9B H9B 105.9 . .
C11B C9B H9B 105.9 . .
C8B C9B H9B 105.9 . .
C1B C10B C5B 119.0(4) . .
C1B C10B C9B 120.1(4) . .
C5B C10B C9B 120.8(4) . .
C9B C11B C12B 112.8(4) . .
C9B C11B H11C 109.0 . .
C12B C11B H11C 109.0 . .
C9B C11B H11D 109.0 . .
C12B C11B H11D 109.0 . .
H11C C11B H11D 107.8 . .
C13B C12B C11B 110.7(5) . .
C13B C12B H12C 109.5 . .
C11B C12B H12C 109.5 . .
C13B C12B H12D 109.5 . .
C11B C12B H12D 109.5 . .
H12C C12B H12D 108.1 . .
C12B C13B C14B 109.0(4) . .
C12B C13B C17B 116.6(5) . .
C14B C13B C17B 98.3(4) . .
C12B C13B C18B 110.3(5) . .
C14B C13B C18B 112.9(5) . .
C17B C13B C18B 109.3(4) . .
C8B C14B C13B 112.8(4) . .
C8B C14B C15B 119.1(5) . .
C13B C14B C15B 104.9(4) . .
C8B C14B H14B 106.4 . .
C13B C14B H14B 106.4 . .
C15B C14B H14B 106.4 . .
C16B C15B C14B 103.8(5) . .
C16B C15B H15C 111.0 . .
C14B C15B H15C 111.0 . .
C16B C15B H15D 111.0 . .
C14B C15B H15D 111.0 . .
H15C C15B H15D 109.0 . .
C15B C16B C17B 105.4(5) . .
C15B C16B H16C 110.7 . .
C17B C16B H16C 110.7 . .
C15B C16B H16D 110.7 . .
C17B C16B H16D 110.7 . .
H16C C16B H16D 108.8 . .
O19B C17B C13B 111.6(5) . .
O19B C17B C16B 109.8(5) . .
C13B C17B C16B 105.5(5) . .
O19B C17B H17B 110.0 . .
C13B C17B H17B 110.0 . .
C16B C17B H17B 110.0 . .
C13B C18B H18D 109.5 . .
C13B C18B H18E 109.5 . .
H18D C18B H18E 109.5 . .
C13B C18B H18F 109.5 . .
H18D C18B H18F 109.5 . .
H18E C18B H18F 109.5 . .
S27D O19B C17B 144.2(5) . .
C17B O19B S27B 119.7(4) . .
C2B O20B C21B 118.1(4) . .
O20B C21B H21D 109.5 . .
O20B C21B H21E 109.5 . .
H21D C21B H21E 109.5 . .
O20B C21B H21F 109.5 . .
H21D C21B H21F 109.5 . .
H21E C21B H21F 109.5 . .
C3B O22B S23B 115.1(3) . .
O25B S23B O24B 120.6(2) . .
O25B S23B N26B 109.2(2) . .
O24B S23B N26B 108.4(2) . .
O25B S23B O22B 103.1(2) . .
O24B S23B O22B 107.0(2) . .
N26B S23B O22B 107.8(2) . .
S23B N26B H263 113(3) . .
S23B N26B H264 114(3) . .
H263 N26B H264 126(2) . .
O28B S27B O29B 117.2(4) . .
O28B S27B O19B 108.9(3) . .
O29B S27B O19B 102.7(4) . .
O28B S27B N30B 107.9(5) . .
O29B S27B N30B 113.8(5) . .
O19B S27B N30B 105.4(5) . .
O29B S27B H308 117(6) . .
O19B S27B H308 121(5) . .
S27B N30B H305 106(4) . .
S27B N30B H306 108(5) . .
H305 N30B H306 124(2) . .
S27B N30B H307 123(2) . .
H305 N30B H307 100(10) . .
S27B N30B H308 103(5) . .
H306 N30B H308 144(10) . .
H307 N30B H308 121(8) . .
O29C S27C O28C 122.1(12) . .
O29C S27C N30C 109.4(11) . .
O28C S27C N30C 104.5(11) . .
O29C S27C O19A 122.1(9) . .
O28C S27C O19A 96.8(9) . .
N30C S27C O19A 98.3(9) . .
O30D S27D O29D 119.5(13) . .
O30D S27D O19B 127.7(12) . .
O29D S27D O19B 90.3(9) . .
O30D S27D N30D 110.4(19) . .
O29D S27D N30D 109.0(17) . .
O19B S27D N30D 96.4(17) . .
S27D N30D H305 117(4) . .
S27D N30D H306 109(9) . .
H305 N30D H306 120(6) . .
S27D N30D H307 118.5(13) . .
H305 N30D H307 95(10) . .
S27D N30D H308 118.6(13) . .
H307 N30D H308 108.7(16) . .

loop_
_geom_bond_atom_site_label_1
_geom_bond_atom_site_label_2
_geom_bond_distance
_geom_bond_site_symmetry_2
N30C S27C 1.57(2) .
N30C H301 1.06(6) .
N30C H303 0.94(5) .
N30C H304 0.921(10) .
C1A C2A 1.396(7) .
C1A C10A 1.396(7) .
C1A H1A 0.9500 .
C2A O20A 1.368(6) .
C2A C3A 1.388(7) .
C3A C4A 1.375(7) .
C3A O22A 1.404(5) .
C4A C5A 1.398(7) .
C4A H4A 0.9500 .
C5A C10A 1.388(7) .
C5A C6A 1.513(7) .
C6A C7A 1.519(8) .
C6A H6A1 0.9900 .
C6A H6A2 0.9900 .
C7A C8A 1.511(7) .
C7A H7A1 0.9900 .
C7A H7A2 0.9900 .
C8A C14A 1.515(7) .
C8A C9A 1.544(7) .
C8A H8A 1.0000 .
C9A C11A 1.536(7) .
C9A C10A 1.543(7) .
C9A H9A 1.0000 .
C11A C12A 1.549(7) .
C11A H11A 0.9900 .
C11A H11B 0.9900 .
C12A C13A 1.535(7) .
C12A H12A 0.9900 .
C12A H12B 0.9900 .
C13A C17A 1.524(7) .
C13A C18A 1.530(7) .
C13A C14A 1.537(8) .
C14A C15A 1.541(8) .
C14A H14A 1.0000 .
C15A C16A 1.564(8) .
C15A H15A 0.9900 .
C15A H15B 0.9900 .
C16A C17A 1.523(9) .
C16A H16A 0.9900 .
C16A H16B 0.9900 .
C17A O19A 1.467(8) .
C17A H17A 1.0000 .
C18A H18A 0.9800 .
C18A H18B 0.9800 .
C18A H18C 0.9800 .
O19A S27A 1.600(4) .
O19A S27C 1.603(8) .
O20A C21A 1.444(6) .
C21A H21A 0.9800 .
C21A H21B 0.9800 .
C21A H21C 0.9800 .
O22A S23A 1.615(3) .
S23A O25A 1.422(3) .
S23A O24A 1.427(3) .
S23A N26A 1.581(4) .
N26A H261 0.924(10) .
N26A H262 0.923(10) .
S27A O29A 1.412(7) .
S27A O28A 1.440(6) .
S27A N30A 1.613(8) .
S27A H304 1.5(3) .
N30A H301 0.922(10) .
N30A H302 0.919(10) .
N30A H304 0.48(16) .
C1B C2B 1.394(7) .
C1B C10B 1.398(7) .
C1B H1B 0.9500 .
C2B C3B 1.371(7) .
C2B O20B 1.374(5) .
C3B C4B 1.374(7) .
C3B O22B 1.430(5) .
C4B C5B 1.395(7) .
C4B H4B 0.9500 .
C5B C10B 1.412(7) .
C5B C6B 1.512(6) .
C6B C7B 1.516(7) .
C6B H6B1 0.9900 .
C6B H6B2 0.9900 .
C7B C8B 1.517(7) .
C7B H7B1 0.9900 .
C7B H7B2 0.9900 .
C8B C14B 1.511(7) .
C8B C9B 1.553(6) .
C8B H8B 1.0000 .
C9B C10B 1.519(7) .
C9B C11B 1.522(7) .
C9B H9B 1.0000 .
C11B C12B 1.546(7) .
C11B H11C 0.9900 .
C11B H11D 0.9900 .
C12B C13B 1.523(8) .
C12B H12C 0.9900 .
C12B H12D 0.9900 .
C13B C14B 1.530(8) .
C13B C17B 1.534(7) .
C13B C18B 1.538(8) .
C14B C15B 1.548(7) .
C14B H14B 1.0000 .
C15B C16B 1.536(8) .
C15B H15C 0.9900 .
C15B H15D 0.9900 .
C16B C17B 1.544(9) .
C16B H16C 0.9900 .
C16B H16D 0.9900 .
C17B O19B 1.464(7) .
C17B H17B 1.0000 .
C18B H18D 0.9800 .
C18B H18E 0.9800 .
C18B H18F 0.9800 .
O19B S27D 1.443(8) .
O19B S27B 1.517(5) .
O20B C21B 1.423(6) .
C21B H21D 0.9800 .
C21B H21E 0.9800 .
C21B H21F 0.9800 .
O22B S23B 1.623(4) .
S23B O25B 1.418(3) .
S23B O24B 1.430(4) .
S23B N26B 1.590(4) .
N26B H263 0.926(10) .
N26B H264 0.923(10) .
S27B O28B 1.413(5) .
S27B O29B 1.444(6) .
S27B N30B 1.597(8) .
S27B H308 1.84(4) .
N30B H305 0.916(10) .
N30B H306 0.919(10) .
N30B H307 1.21(6) .
N30B H308 0.62(5) .
S27C O29C 1.392(18) .
S27C O28C 1.49(2) .
S27D O30D 1.43(2) .
S27D O29D 1.44(2) .
S27D N30D 1.650(5) .
N30D H305 1.22(5) .
N30D H306 0.62(4) .
N30D H307 0.998(10) .
N30D H308 0.998(10) .

loop_
_geom_torsion_atom_site_label_1
_geom_torsion_atom_site_label_2
_geom_torsion_atom_site_label_3
_geom_torsion_atom_site_label_4
_geom_torsion
_geom_torsion_site_symmetry_1
_geom_torsion_site_symmetry_2
_geom_torsion_site_symmetry_3
_geom_torsion_site_symmetry_4
C10A C1A C2A O20A -178.6(5) . . . .
C10A C1A C2A C3A 2.0(7) . . . .
O20A C2A C3A C4A 178.6(4) . . . .
C1A C2A C3A C4A -1.9(7) . . . .
O20A C2A C3A O22A 0.6(6) . . . .
C1A C2A C3A O22A -180.0(4) . . . .
C2A C3A C4A C5A 1.3(7) . . . .
O22A C3A C4A C5A 179.3(4) . . . .
C3A C4A C5A C10A -0.7(7) . . . .
C3A C4A C5A C6A 179.1(5) . . . .
C10A C5A C6A C7A -18.2(8) . . . .
C4A C5A C6A C7A 162.0(5) . . . .
C5A C6A C7A C8A 49.2(6) . . . .
C6A C7A C8A C14A 173.6(5) . . . .
C6A C7A C8A C9A -67.1(6) . . . .
C7A C8A C9A C11A 179.2(4) . . . .
C14A C8A C9A C11A -58.2(5) . . . .
C7A C8A C9A C10A 50.4(6) . . . .
C14A C8A C9A C10A 172.9(4) . . . .
C4A C5A C10A C1A 0.8(8) . . . .
C6A C5A C10A C1A -179.0(5) . . . .
C4A C5A C10A C9A -176.8(5) . . . .
C6A C5A C10A C9A 3.4(8) . . . .
C2A C1A C10A C5A -1.4(8) . . . .
C2A C1A C10A C9A 176.2(5) . . . .
C11A C9A C10A C5A -146.1(5) . . . .
C8A C9A C10A C5A -19.2(7) . . . .
C11A C9A C10A C1A 36.3(7) . . . .
C8A C9A C10A C1A 163.2(5) . . . .
C10A C9A C11A C12A -177.3(4) . . . .
C8A C9A C11A C12A 56.0(6) . . . .
C9A C11A C12A C13A -54.0(7) . . . .
C11A C12A C13A C17A 162.7(5) . . . .
C11A C12A C13A C18A -70.5(6) . . . .
C11A C12A C13A C14A 54.3(6) . . . .
C7A C8A C14A C13A -177.4(5) . . . .
C9A C8A C14A C13A 61.7(6) . . . .
C7A C8A C14A C15A -54.5(7) . . . .
C9A C8A C14A C15A -175.4(5) . . . .
C17A C13A C14A C8A 178.0(4) . . . .
C18A C13A C14A C8A 62.5(6) . . . .
C12A C13A C14A C8A -60.5(6) . . . .
C17A C13A C14A C15A 48.0(5) . . . .
C18A C13A C14A C15A -67.6(6) . . . .
C12A C13A C14A C15A 169.4(4) . . . .
C8A C14A C15A C16A -161.3(5) . . . .
C13A C14A C15A C16A -34.4(6) . . . .
C14A C15A C16A C17A 6.3(6) . . . .
C15A C16A C17A O19A 144.7(5) . . . .
C15A C16A C17A C13A 24.2(6) . . . .
C18A C13A C17A O19A -46.4(6) . . . .
C12A C13A C17A O19A 80.5(6) . . . .
C14A C13A C17A O19A -164.5(4) . . . .
C18A C13A C17A C16A 74.1(6) . . . .
C12A C13A C17A C16A -159.1(5) . . . .
C14A C13A C17A C16A -44.0(5) . . . .
C16A C17A O19A S27A 94.5(5) . . . .
C13A C17A O19A S27A -147.5(4) . . . .
C16A C17A O19A S27C 87.6(9) . . . .
C13A C17A O19A S27C -154.4(7) . . . .
C3A C2A O20A C21A 177.2(4) . . . .
C1A C2A O20A C21A -2.2(7) . . . .
C4A C3A O22A S23A 86.0(5) . . . .
C2A C3A O22A S23A -96.0(4) . . . .
C3A O22A S23A O25A 162.6(3) . . . .
C3A O22A S23A O24A 34.5(3) . . . .
C3A O22A S23A N26A -81.8(3) . . . .
C17A O19A S27A O29A -169.9(5) . . . .
S27C O19A S27A O29A 3.8(5) . . . .
C17A O19A S27A O28A 62.4(5) . . . .
S27C O19A S27A O28A -123.9(5) . . . .
C17A O19A S27A N30A -53.5(5) . . . .
S27C O19A S27A N30A 120.2(5) . . . .
C10B C1B C2B C3B -0.8(7) . . . .
C10B C1B C2B O20B -178.3(5) . . . .
O20B C2B C3B C4B -178.3(4) . . . .
C1B C2B C3B C4B 4.0(7) . . . .
O20B C2B C3B O22B 1.7(6) . . . .
C1B C2B C3B O22B -175.9(4) . . . .
C2B C3B C4B C5B -3.6(7) . . . .
O22B C3B C4B C5B 176.4(4) . . . .
C3B C4B C5B C10B -0.2(7) . . . .
C3B C4B C5B C6B -176.2(4) . . . .
C4B C5B C6B C7B 160.4(4) . . . .
C10B C5B C6B C7B -15.5(7) . . . .
C5B C6B C7B C8B 48.5(5) . . . .
C6B C7B C8B C14B 168.2(4) . . . .
C6B C7B C8B C9B -69.2(5) . . . .
C14B C8B C9B C10B 179.3(4) . . . .
C7B C8B C9B C10B 54.0(5) . . . .
C14B C8B C9B C11B -50.5(6) . . . .
C7B C8B C9B C11B -175.7(4) . . . .
C2B C1B C10B C5B -2.7(7) . . . .
C2B C1B C10B C9B 173.9(4) . . . .
C4B C5B C10B C1B 3.2(7) . . . .
C6B C5B C10B C1B 179.0(4) . . . .
C4B C5B C10B C9B -173.4(4) . . . .
C6B C5B C10B C9B 2.5(7) . . . .
C11B C9B C10B C1B 32.3(6) . . . .
C8B C9B C10B C1B 161.7(4) . . . .
C11B C9B C10B C5B -151.2(5) . . . .
C8B C9B C10B C5B -21.8(6) . . . .
C10B C9B C11B C12B 177.8(4) . . . .
C8B C9B C11B C12B 49.8(6) . . . .
C9B C11B C12B C13B -53.4(6) . . . .
C11B C12B C13B C14B 57.5(6) . . . .
C11B C12B C13B C17B 167.6(5) . . . .
C11B C12B C13B C18B -67.0(6) . . . .
C7B C8B C14B C13B 178.2(4) . . . .
C9B C8B C14B C13B 56.6(6) . . . .
C7B C8B C14B C15B -58.3(6) . . . .
C9B C8B C14B C15B -179.9(5) . . . .
C12B C13B C14B C8B -61.1(6) . . . .
C17B C13B C14B C8B 176.9(4) . . . .
C18B C13B C14B C8B 61.9(6) . . . .
C12B C13B C14B C15B 167.8(4) . . . .
C17B C13B C14B C15B 45.9(5) . . . .
C18B C13B C14B C15B -69.2(6) . . . .
C8B C14B C15B C16B -159.5(5) . . . .
C13B C14B C15B C16B -32.2(6) . . . .
C14B C15B C16B C17B 4.8(6) . . . .
C12B C13B C17B O19B 82.0(6) . . . .
C14B C13B C17B O19B -161.8(5) . . . .
C18B C13B C17B O19B -43.9(7) . . . .
C12B C13B C17B C16B -158.8(5) . . . .
C14B C13B C17B C16B -42.6(5) . . . .
C18B C13B C17B C16B 75.3(6) . . . .
C15B C16B C17B O19B 144.4(5) . . . .
C15B C16B C17B C13B 24.0(6) . . . .
C13B C17B O19B S27D -160.8(9) . . . .
C16B C17B O19B S27D 82.6(10) . . . .
C13B C17B O19B S27B -125.0(5) . . . .
C16B C17B O19B S27B 118.4(5) . . . .
C3B C2B O20B C21B -179.5(4) . . . .
C1B C2B O20B C21B -2.0(7) . . . .
C2B C3B O22B S23B 93.1(4) . . . .
C4B C3B O22B S23B -86.8(5) . . . .
C3B O22B S23B O25B -161.8(3) . . . .
C3B O22B S23B O24B -33.7(3) . . . .
C3B O22B S23B N26B 82.8(3) . . . .
S27D O19B S27B O28B -157.8(6) . . . .
C17B O19B S27B O28B 58.4(5) . . . .
S27D O19B S27B O29B -32.9(5) . . . .
C17B O19B S27B O29B -176.7(5) . . . .
S27D O19B S27B N30B 86.6(7) . . . .
C17B O19B S27B N30B -57.2(7) . . . .
C17A O19A S27C O29C -175.7(11) . . . .
S27A O19A S27C O29C 173.2(11) . . . .
C17A O19A S27C O28C 49.2(12) . . . .
S27A O19A S27C O28C 38.2(8) . . . .
C17A O19A S27C N30C -56.6(12) . . . .
S27A O19A S27C N30C -67.6(8) . . . .
C17B O19B S27D O30D 117.2(15) . . . .
S27B O19B S27D O30D 56.1(14) . . . .
C17B O19B S27D O29D -114.0(12) . . . .
S27B O19B S27D O29D -175.1(10) . . . .
C17B O19B S27D N30D -4.8(18) . . . .
S27B O19B S27D N30D -66.0(15) . . . .
